data_1542472
loop_
_publ_author_name
'Wang, Yi'
'Stoeckli-Evans, Helen'

_publ_section_title
;
 Tetraethyl pyrazine-2,3,5,6-tetracarboxylate
;
_journal_issue 1
_journal_name_full IUCrData
_journal_page_first x152174
_journal_paper_doi 10.1107/S2414314615021744
_journal_volume 1
_journal_year 2016
_chemical_formula_iupac 'C16 H20 N2 O8'
_chemical_formula_moiety 'C16 H20 N2 O8'
_chemical_formula_sum 'C16 H20 N2 O8'
_chemical_formula_weight 368.34
_chemical_name_systematic
;
Tetraethyl pyrazine-2,3,5,6-tetracarboxylate
;
_space_group_crystal_system triclinic
_space_group_IT_number 2
_space_group_name_Hall '-P 1'
_space_group_name_H-M_alt 'P -1'
_symmetry_space_group_name_Hall '-P 1'
_symmetry_space_group_name_H-M 'P -1'
_atom_sites_solution_hydrogens geom
_audit_creation_method SHELXL-2014/6
_cell_angle_alpha 81.285(11)
_cell_angle_beta 82.771(11)
_cell_angle_gamma 77.208(11)
_cell_formula_units_Z 1
_cell_length_a 5.4194(8)
_cell_length_b 9.0619(12)
_cell_length_c 9.4607(13)
_cell_measurement_reflns_used 4119
_cell_measurement_temperature 293(2)
_cell_measurement_theta_max 29.54
_cell_measurement_theta_min 2.18
_cell_volume 445.80(11)
_computing_cell_refinement
;
X-Area (Stoe & Cie, 2009)
;
_computing_data_collection
;
X-Area (Stoe & Cie, 2009)
;
_computing_data_reduction
;
X-RED32 (Stoe & Cie, 2009)
;
_computing_molecular_graphics
;
PLATON (Spek, 2009) and Mercury (Macrae <i>et al.</i>,  2008)
;
_computing_publication_material
;
<i>SHELXL2014/6</i> (Sheldrick, 2015), PLATON (Spek, 2009) and
publcif (Westrip, 2010)
;
_computing_structure_refinement
;
<i>SHELXL2014/6</i> (Sheldrick, 2015)
;
_computing_structure_solution
;
<i>SHELXS2014/6</i> (Sheldrick, 2008)
;
_diffrn_ambient_temperature 293(2)
_diffrn_measured_fraction_theta_full 1.000
_diffrn_measured_fraction_theta_max 0.998
_diffrn_measurement_device '2-circle goniometer'
_diffrn_measurement_device_type 'STOE IPDS 2'
_diffrn_measurement_method '\f + \w scans'
_diffrn_radiation_monochromator 'plane graphite'
_diffrn_radiation_source 'fine-focus sealed tube'
_diffrn_radiation_type MoK\a
_diffrn_radiation_wavelength 0.71073
_diffrn_reflns_av_R_equivalents 0.0777
_diffrn_reflns_limit_h_max 7
_diffrn_reflns_limit_h_min -7
_diffrn_reflns_limit_k_max 12
_diffrn_reflns_limit_k_min -12
_diffrn_reflns_limit_l_max 12
_diffrn_reflns_limit_l_min -12
_diffrn_reflns_number 6815
_diffrn_reflns_theta_full 25.242
_diffrn_reflns_theta_max 29.224
_diffrn_reflns_theta_min 2.188
_exptl_absorpt_coefficient_mu 0.111
_exptl_absorpt_correction_T_max 1.000
_exptl_absorpt_correction_T_min 0.6503
_exptl_absorpt_correction_type multi-scan
_exptl_absorpt_process_details
;
(MULABS; Spek, 2009)
;
_exptl_crystal_colour colourless
_exptl_crystal_density_diffrn 1.372
_exptl_crystal_description plate
_exptl_crystal_F_000 194
_exptl_crystal_size_max 0.31
_exptl_crystal_size_mid 0.27
_exptl_crystal_size_min 0.07
_refine_diff_density_max 0.263
_refine_diff_density_min -0.210
_refine_ls_extinction_coef 0.054(10)
_refine_ls_extinction_expression Fc^*^=kFc[1+0.001xFc^2^\l^3^/sin(2\q)]^-1/4^
_refine_ls_extinction_method SHELXL
_refine_ls_goodness_of_fit_ref 0.857
_refine_ls_hydrogen_treatment constr
_refine_ls_matrix_type full
_refine_ls_number_parameters 121
_refine_ls_number_reflns 2408
_refine_ls_number_restraints 0
_refine_ls_restrained_S_all 0.857
_refine_ls_R_factor_all 0.0837
_refine_ls_R_factor_gt 0.0492
_refine_ls_shift/su_max 0.000
_refine_ls_shift/su_mean 0.000
_refine_ls_structure_factor_coef Fsqd
_refine_ls_weighting_details 'w=1/[\s^2^(Fo^2^)+(0.0654P)^2^] where P=(Fo^2^+2Fc^2^)/3'
_refine_ls_weighting_scheme calc
_refine_ls_wR_factor_gt 0.1137
_refine_ls_wR_factor_ref 0.1239
_reflns_number_gt 1414
_reflns_number_total 2408
_reflns_threshold_expression 'I > 2\s(I)'
_cod_data_source_file sj4001sup1.cif
_cod_data_source_block I
_cod_depositor_comments 'Adding full bibliography for 1542472.cif.'
_cod_database_code 1542472
_cod_database_fobs_code 1542472
_shelx_space_group_comment
;
The symmetry employed for this shelxl refinement is uniquely defined
by the following loop, which should always be used as a source of
symmetry information in preference to the above space-group names.
They are only intended as comments.
;
_shelxl_version_number 2014/6

loop_
_space_group_symop_operation_xyz
'x, y, z'
'-x, -y, -z'

loop_
_atom_site_type_symbol
_atom_site_label
_atom_site_fract_x
_atom_site_fract_y
_atom_site_fract_z
_atom_site_U_iso_or_equiv
_atom_site_adp_type
_atom_site_calc_flag
_atom_site_occupancy
O O1 0.4462(2) -0.06169(15) 0.77032(15) 0.0584(4) Uani d 1
O O2 0.1176(2) 0.13155(13) 0.81276(11) 0.0453(3) Uani d 1
O O3 0.4091(2) 0.25124(15) 0.54380(14) 0.0565(4) Uani d 1
O O4 0.1520(2) 0.36434(13) 0.37225(13) 0.0484(3) Uani d 1
N N1 0.0156(2) -0.10741(14) 0.62316(14) 0.0384(3) Uani d 1
C C1 0.1213(3) 0.01462(17) 0.60885(16) 0.0361(3) Uani d 1
C C2 0.1086(3) 0.12084(17) 0.48617(16) 0.0367(3) Uani d 1
C C3 0.2530(3) 0.02424(17) 0.73804(17) 0.0396(4) Uani d 1
C C4 0.2194(4) 0.1491(2) 0.94406(18) 0.0507(4) Uani d 1
H H4B 0.3871 0.1728 0.9215 0.061 Uiso calc 1
H H4A 0.2333 0.0552 1.0100 0.061 Uiso calc 1
C C5 0.0414(5) 0.2756(2) 1.0102(2) 0.0679(6) Uani d 1
H H5A -0.1260 0.2537 1.0266 0.102 Uiso calc 1
H H5B 0.0379 0.3691 0.9466 0.102 Uiso calc 1
H H5C 0.0975 0.2855 1.0999 0.102 Uiso calc 1
C C6 0.2424(3) 0.25202(18) 0.47080(17) 0.0406(4) Uani d 1
C C7 0.2689(4) 0.4982(2) 0.3480(2) 0.0534(4) Uani d 1
H H7A 0.3113 0.5185 0.4388 0.064 Uiso calc 1
H H7B 0.1485 0.5865 0.3092 0.064 Uiso calc 1
C C8 0.5034(4) 0.4738(3) 0.2464(2) 0.0704(6) Uani d 1
H H8A 0.4633 0.4482 0.1583 0.106 Uiso calc 1
H H8B 0.6282 0.3920 0.2884 0.106 Uiso calc 1
H H8C 0.5696 0.5655 0.2270 0.106 Uiso calc 1

loop_
_atom_site_aniso_label
_atom_site_aniso_U_11
_atom_site_aniso_U_22
_atom_site_aniso_U_33
_atom_site_aniso_U_12
_atom_site_aniso_U_13
_atom_site_aniso_U_23
O1 0.0437(7) 0.0671(8) 0.0647(8) 0.0053(6) -0.0225(6) -0.0197(6)
O2 0.0438(6) 0.0549(6) 0.0382(6) -0.0040(5) -0.0117(5) -0.0120(5)
O3 0.0576(7) 0.0670(8) 0.0542(8) -0.0311(6) -0.0183(6) 0.0004(6)
O4 0.0471(6) 0.0465(6) 0.0540(7) -0.0166(5) -0.0101(5) 0.0001(5)
N1 0.0335(6) 0.0453(7) 0.0377(7) -0.0098(6) -0.0046(5) -0.0062(5)
C1 0.0289(7) 0.0439(8) 0.0364(8) -0.0067(6) -0.0028(6) -0.0092(6)
C2 0.0304(7) 0.0430(8) 0.0381(8) -0.0088(6) -0.0026(6) -0.0089(6)
C3 0.0359(8) 0.0454(8) 0.0398(8) -0.0111(7) -0.0059(6) -0.0066(7)
C4 0.0603(11) 0.0575(10) 0.0386(9) -0.0127(9) -0.0153(8) -0.0101(7)
C5 0.0869(15) 0.0707(12) 0.0470(11) -0.0080(11) -0.0073(10) -0.0220(9)
C6 0.0380(8) 0.0488(9) 0.0373(8) -0.0135(7) -0.0018(6) -0.0078(7)
C7 0.0575(11) 0.0459(9) 0.0594(11) -0.0184(8) -0.0047(8) -0.0042(8)
C8 0.0699(13) 0.0713(13) 0.0711(14) -0.0281(11) 0.0059(11) -0.0024(11)

loop_
_atom_type_symbol
_atom_type_description
_atom_type_scat_dispersion_real
_atom_type_scat_dispersion_imag
_atom_type_scat_source
C C 0.0033 0.0016 'International Tables Vol C Tables 4.2.6.8 and 6.1.1.4'
H H 0.0000 0.0000 'International Tables Vol C Tables 4.2.6.8 and 6.1.1.4'
N N 0.0061 0.0033 'International Tables Vol C Tables 4.2.6.8 and 6.1.1.4'
O O 0.0106 0.0060 'International Tables Vol C Tables 4.2.6.8 and 6.1.1.4'

loop_
_geom_angle_atom_site_label_1
_geom_angle_atom_site_label_2
_geom_angle_atom_site_label_3
_geom_angle_site_symmetry_1
_geom_angle_site_symmetry_3
_geom_angle
C3 O2 C4 . . 116.24(12)
C6 O4 C7 . . 117.08(13)
C1 N1 C2 . 2_556 116.40(13)
N1 C1 C2 . . 122.26(13)
N1 C1 C3 . . 113.45(13)
C2 C1 C3 . . 124.29(13)
N1 C2 C1 2_556 . 121.33(13)
N1 C2 C6 2_556 . 118.01(14)
C1 C2 C6 . . 120.63(13)
O1 C3 O2 . . 125.92(15)
O1 C3 C1 . . 123.30(14)
O2 C3 C1 . . 110.63(12)
O2 C4 C5 . . 107.54(15)
O2 C4 H4B . . 110.2
C5 C4 H4B . . 110.2
O2 C4 H4A . . 110.2
C5 C4 H4A . . 110.2
H4B C4 H4A . . 108.5
C4 C5 H5A . . 109.5
C4 C5 H5B . . 109.5
H5A C5 H5B . . 109.5
C4 C5 H5C . . 109.5
H5A C5 H5C . . 109.5
H5B C5 H5C . . 109.5
O3 C6 O4 . . 125.77(15)
O3 C6 C2 . . 121.82(15)
O4 C6 C2 . . 112.39(13)
O4 C7 C8 . . 111.08(15)
O4 C7 H7A . . 109.4
C8 C7 H7A . . 109.4
O4 C7 H7B . . 109.4
C8 C7 H7B . . 109.4
H7A C7 H7B . . 108.0
C7 C8 H8A . . 109.5
C7 C8 H8B . . 109.5
H8A C8 H8B . . 109.5
C7 C8 H8C . . 109.5
H8A C8 H8C . . 109.5
H8B C8 H8C . . 109.5

loop_
_geom_bond_atom_site_label_1
_geom_bond_atom_site_label_2
_geom_bond_site_symmetry_2
_geom_bond_distance
O1 C3 . 1.2012(18)
O2 C3 . 1.3212(19)
O2 C4 . 1.4642(18)
O3 C6 . 1.2026(19)
O4 C6 . 1.324(2)
O4 C7 . 1.465(2)
N1 C1 . 1.3359(19)
N1 C2 2_556 1.3370(19)
C1 C2 . 1.389(2)
C1 C3 . 1.513(2)
C2 N1 2_556 1.3370(19)
C2 C6 . 1.504(2)
C4 C5 . 1.487(3)
C4 H4B . 0.9700
C4 H4A . 0.9700
C5 H5A . 0.9600
C5 H5B . 0.9600
C5 H5C . 0.9600
C7 C8 . 1.490(3)
C7 H7A . 0.9700
C7 H7B . 0.9700
C8 H8A . 0.9600
C8 H8B . 0.9600
C8 H8C . 0.9600

loop_
_geom_torsion_atom_site_label_1
_geom_torsion_atom_site_label_2
_geom_torsion_atom_site_label_3
_geom_torsion_atom_site_label_4
_geom_torsion_site_symmetry_1
_geom_torsion_site_symmetry_4
_geom_torsion
C2 N1 C1 C2 2_556 . -1.3(2)
C2 N1 C1 C3 2_556 . 178.62(12)
N1 C1 C2 N1 . 2_556 1.4(2)
C3 C1 C2 N1 . 2_556 -178.55(13)
N1 C1 C2 C6 . . -176.59(14)
C3 C1 C2 C6 . . 3.5(2)
C4 O2 C3 O1 . . 2.1(2)
C4 O2 C3 C1 . . 177.82(13)
N1 C1 C3 O1 . . 69.8(2)
C2 C1 C3 O1 . . -110.23(19)
N1 C1 C3 O2 . . -105.99(15)
C2 C1 C3 O2 . . 73.95(18)
C3 O2 C4 C5 . . 179.40(16)
C7 O4 C6 O3 . . 1.3(2)
C7 O4 C6 C2 . . -179.88(13)
N1 C2 C6 O3 2_556 . -160.17(15)
C1 C2 C6 O3 . . 17.9(2)
N1 C2 C6 O4 2_556 . 21.0(2)
C1 C2 C6 O4 . . -160.99(14)
C6 O4 C7 C8 . . 84.0(2)
